data_4507155
loop_
_publ_author_name
'Wang, Shitao'
'Ren, Shendong'
'Xiong, Yu'
'Wang, Mao'
'Gao, Xike'
'Li, Hongxiang'

_publ_section_title
;
 Benzo[1,2-b:4,5-b&#x2032;]dithiophene-Based Cruciforms: Syntheses,
 Crystal Structures, and Charge Transport Properties
;
_journal_issue 3
_journal_name_full 'ACS Applied Materials &amp; Interfaces'
_journal_page_first 663
_journal_paper_doi 10.1021/am302117k
_journal_volume 5
_journal_year 2013
_chemical_formula_sum 'C66 H70 S2'
_chemical_formula_weight 927.34
_chemical_name_systematic
; 
 ? 
;
_space_group_IT_number 2
_symmetry_cell_setting triclinic
_symmetry_space_group_name_Hall '-P 1'
_symmetry_space_group_name_H-M 'P -1'
_atom_sites_solution_hydrogens geom
_atom_sites_solution_primary direct
_atom_sites_solution_secondary difmap
_audit_creation_method SHELXL-97
_cell_angle_alpha 112.960(4)
_cell_angle_beta 93.861(4)
_cell_angle_gamma 97.858(4)
_cell_formula_units_Z 1
_cell_length_a 8.6659(17)
_cell_length_b 13.122(3)
_cell_length_c 13.694(3)
_cell_measurement_reflns_used 612
_cell_measurement_temperature 293(2)
_cell_measurement_theta_max 35.477
_cell_measurement_theta_min 5.424
_cell_volume 1407.9(5)
_computing_cell_refinement 'Bruker SMART'
_computing_data_collection 'Bruker SMART'
_computing_data_reduction 'Bruker SHELXTL'
_computing_molecular_graphics 'Bruker SHELXTL'
_computing_publication_material 'Bruker SHELXTL'
_computing_structure_refinement 'SHELXL-97 (Sheldrick, 1997)'
_computing_structure_solution 'SHELXS-97 (Sheldrick, 1990)'
_diffrn_ambient_temperature 293(2)
_diffrn_measured_fraction_theta_full 0.981
_diffrn_measured_fraction_theta_max 0.981
_diffrn_measurement_device_type 'CCD area detector'
_diffrn_measurement_method 'phi and omega scans'
_diffrn_radiation_monochromator graphite
_diffrn_radiation_source 'fine-focus sealed tube'
_diffrn_radiation_type MoK\a
_diffrn_radiation_wavelength 0.71073
_diffrn_reflns_av_R_equivalents 0.0418
_diffrn_reflns_av_sigmaI/netI 0.0917
_diffrn_reflns_limit_h_max 10
_diffrn_reflns_limit_h_min -10
_diffrn_reflns_limit_k_max 15
_diffrn_reflns_limit_k_min -15
_diffrn_reflns_limit_l_max 16
_diffrn_reflns_limit_l_min -13
_diffrn_reflns_number 7865
_diffrn_reflns_theta_full 25.10
_diffrn_reflns_theta_max 25.10
_diffrn_reflns_theta_min 1.63
_exptl_absorpt_coefficient_mu 0.133
_exptl_absorpt_correction_T_max 1.0000
_exptl_absorpt_correction_T_min 0.0992
_exptl_absorpt_correction_type empirical
_exptl_absorpt_process_details sadabs
_exptl_crystal_colour yellow
_exptl_crystal_density_diffrn 1.094
_exptl_crystal_density_method 'not measured'
_exptl_crystal_description prismatic
_exptl_crystal_F_000 498
_exptl_crystal_size_max 0.312
_exptl_crystal_size_mid 0.102
_exptl_crystal_size_min 0.076
_refine_diff_density_max 0.200
_refine_diff_density_min -0.193
_refine_diff_density_rms 0.034
_refine_ls_extinction_method none
_refine_ls_goodness_of_fit_ref 0.998
_refine_ls_hydrogen_treatment constr
_refine_ls_matrix_type full
_refine_ls_number_parameters 355
_refine_ls_number_reflns 4930
_refine_ls_number_restraints 64
_refine_ls_restrained_S_all 1.017
_refine_ls_R_factor_all 0.2133
_refine_ls_R_factor_gt 0.0882
_refine_ls_shift/su_max 0.000
_refine_ls_shift/su_mean 0.000
_refine_ls_structure_factor_coef Fsqd
_refine_ls_weighting_details 'calc w=1/[\s^2^(Fo^2^)+(0.1263P)^2^+0.0000P] where P=(Fo^2^+2Fc^2^)/3'
_refine_ls_weighting_scheme calc
_refine_ls_wR_factor_gt 0.2154
_refine_ls_wR_factor_ref 0.2933
_reflns_number_gt 1860
_reflns_number_total 4930
_reflns_threshold_expression >2sigma(I)
_cod_data_source_file am302117k_si_005.cif
_cod_data_source_block cd212156
_cod_depositor_comments
;
The following automatic conversions were performed:

'_symmetry_cell_setting' value 'Triclinic' changed to 'triclinic'
according to /home/saulius/struct/CIF-dictionaries/cif_core.dic
dictionary named 'cif_core.dic' version 2.4.2 from 2011-04-26.

Automatic conversion script
Id: cif_fix_values 1891 2012-01-12 08:04:46Z andrius 
;
_cod_original_sg_symbol_H-M P-1
_cod_database_code 4507155

loop_
_symmetry_equiv_pos_as_xyz
'x, y, z'
'-x, -y, -z'

loop_
_atom_site_label
_atom_site_type_symbol
_atom_site_fract_x
_atom_site_fract_y
_atom_site_fract_z
_atom_site_U_iso_or_equiv
_atom_site_adp_type
_atom_site_occupancy
_atom_site_symmetry_multiplicity
_atom_site_calc_flag
_atom_site_refinement_flags
_atom_site_disorder_assembly
_atom_site_disorder_group
S1 S -0.1811(2) 0.56732(16) 0.14015(15) 0.0862(7) Uani 0.50 1 d P . .
S2 S -0.7410(3) 0.6538(2) 0.0388(2) 0.1292(10) Uani 0.50 1 d P . .
C1' C -0.1811(2) 0.56732(16) 0.14015(15) 0.0862(7) Uani 0.50 1 d P . .
C2' C -0.7410(3) 0.6538(2) 0.0388(2) 0.1292(10) Uani 0.50 1 d P . .
C1 C -0.6093(5) 0.5720(4) 0.0187(4) 0.0800(12) Uani 1 1 d . . .
C2 C -0.4662(6) 0.6087(4) 0.0865(4) 0.0849(13) Uani 1 1 d . . .
C3 C -0.3577(5) 0.5341(4) 0.0649(3) 0.0783(12) Uani 1 1 d . . .
C4 C -0.1383(5) 0.4408(4) 0.0661(3) 0.0863(13) Uani 1 1 d . . .
C5 C 0.0092(7) 0.4121(4) 0.0915(4) 0.0990(15) Uani 1 1 d . . .
C6 C 0.1288(7) 0.3853(5) 0.1122(4) 0.1031(16) Uani 1 1 d . . .
C7 C 0.2711(6) 0.3512(6) 0.1332(5) 0.1029(16) Uani 1 1 d . . .
C8 C 0.3918(8) 0.4268(6) 0.2076(5) 0.126(2) Uani 1 1 d . . .
H8 H 0.3799 0.5009 0.2448 0.151 Uiso 1 1 calc R . .
C9 C 0.5271(10) 0.3935(9) 0.2268(7) 0.155(3) Uani 1 1 d . . .
H9 H 0.6089 0.4472 0.2742 0.186 Uiso 1 1 calc R . .
C10 C 0.5489(8) 0.2894(10) 0.1819(8) 0.148(3) Uani 1 1 d . . .
C11 C 0.4348(11) 0.2139(7) 0.1050(8) 0.198(4) Uani 1 1 d . . .
H11 H 0.4507 0.1409 0.0673 0.237 Uiso 1 1 calc R . .
C12 C 0.2932(8) 0.2456(7) 0.0821(7) 0.169(3) Uani 1 1 d . . .
H12 H 0.2144 0.1927 0.0311 0.203 Uiso 1 1 calc R . .
C13 C 0.7039(10) 0.2648(10) 0.2185(9) 0.223(4) Uani 1 1 d D . .
H13A H 0.7882 0.3178 0.2122 0.268 Uiso 1 1 calc R . .
H13B H 0.7072 0.2798 0.2939 0.268 Uiso 1 1 calc R . .
C14 C 0.7354(10) 0.1594(8) 0.1666(9) 0.199(4) Uani 1 1 d D . .
H14A H 0.7422 0.1453 0.0922 0.238 Uiso 1 1 calc R . .
H14B H 0.6497 0.1048 0.1689 0.238 Uiso 1 1 calc R . .
C15 C 0.8944(11) 0.1437(9) 0.2185(9) 0.219(4) Uani 1 1 d . . .
H15A H 0.9814 0.1921 0.2085 0.263 Uiso 1 1 calc R . .
H15B H 0.8925 0.1667 0.2948 0.263 Uiso 1 1 calc R . .
C16 C 0.9187(10) 0.0327(8) 0.1738(8) 0.188(3) Uani 1 1 d . . .
H16A H 0.9162 0.0102 0.0972 0.225 Uiso 1 1 calc R . .
H16B H 0.8310 -0.0144 0.1847 0.225 Uiso 1 1 calc R . .
C17 C 1.0700(11) 0.0074(9) 0.2156(8) 0.209(4) Uani 1 1 d . . .
H17A H 1.1582 0.0517 0.2020 0.251 Uiso 1 1 calc R . .
H17B H 1.0749 0.0321 0.2926 0.251 Uiso 1 1 calc R . .
C18 C 1.0876(13) -0.1017(9) 0.1735(9) 0.271(6) Uani 1 1 d . . .
H18A H 0.9868 -0.1492 0.1586 0.407 Uiso 1 1 calc R . .
H18B H 1.1552 -0.1157 0.2235 0.407 Uiso 1 1 calc R . .
H18C H 1.1333 -0.1174 0.1083 0.407 Uiso 1 1 calc R . .
C19 C -0.4280(6) 0.7169(4) 0.1740(4) 0.0941(15) Uani 1 1 d . . .
C20 C -0.3984(6) 0.8073(4) 0.2461(4) 0.0990(16) Uani 1 1 d . . .
C21 C -0.3657(6) 0.9141(4) 0.3346(4) 0.0941(15) Uani 1 1 d . . .
C22 C -0.4494(6) 0.9979(5) 0.3422(5) 0.1177(19) Uani 1 1 d . . .
H22 H -0.5295 0.9854 0.2880 0.141 Uiso 1 1 calc R . .
C23 C -0.4167(8) 1.0997(5) 0.4285(7) 0.134(2) Uani 1 1 d . . .
H23 H -0.4745 1.1551 0.4304 0.161 Uiso 1 1 calc R . .
C24 C -0.3040(10) 1.1226(5) 0.5103(6) 0.126(2) Uani 1 1 d . B .
C25 C -0.2226(8) 1.0391(5) 0.5034(5) 0.128(2) Uani 1 1 d . . .
H25 H -0.1437 1.0523 0.5586 0.154 Uiso 1 1 calc R . .
C26 C -0.2516(8) 0.9365(4) 0.4190(5) 0.1146(18) Uani 1 1 d . . .
H26 H -0.1940 0.8815 0.4184 0.137 Uiso 1 1 calc R . .
C27 C -0.2721(9) 1.2367(5) 0.6028(5) 0.166(3) Uani 1 1 d DU . .
H27A H -0.3710 1.2626 0.6176 0.199 Uiso 0.65 1 calc PR A 1
H27B H -0.2270 1.2291 0.6659 0.199 Uiso 0.65 1 calc PR A 1
H27C H -0.2417 1.2205 0.6633 0.199 Uiso 0.35 1 d PR A 2
H27D H -0.3716 1.2607 0.6136 0.199 Uiso 0.35 1 d PR A 2
C28 C -0.1624(15) 1.3242(8) 0.5829(10) 0.133(4) Uani 0.65 1 d PDU B 1
H28A H -0.2142 1.3373 0.5249 0.160 Uiso 0.65 1 calc PR B 1
H28B H -0.1476 1.3940 0.6463 0.160 Uiso 0.65 1 calc PR B 1
C29 C -0.0026(11) 1.2988(7) 0.5557(8) 0.128(3) Uani 0.70 1 d PDU B 1
H29A H -0.0172 1.2256 0.4965 0.153 Uiso 0.70 1 calc PR B 1
H29B H 0.0529 1.2927 0.6166 0.153 Uiso 0.70 1 calc PR B 1
C30 C 0.102(2) 1.3813(15) 0.5261(14) 0.151(5) Uani 0.55 1 d PDU B 1
H30A H 0.1166 1.4564 0.5823 0.182 Uiso 0.55 1 calc PR B 1
H30B H 0.0566 1.3829 0.4601 0.182 Uiso 0.55 1 calc PR B 1
C31 C 0.2614(18) 1.3386(12) 0.5120(12) 0.171(5) Uani 0.60 1 d PDU B 1
H31A H 0.3069 1.3398 0.5792 0.206 Uiso 0.60 1 calc PR B 1
H31B H 0.2439 1.2616 0.4590 0.206 Uiso 0.60 1 calc PR B 1
C32 C 0.370(2) 1.4102(16) 0.4777(16) 0.211(7) Uani 0.50 1 d PDU B 1
H32A H 0.4567 1.3734 0.4522 0.317 Uiso 0.50 1 calc PR B 1
H32B H 0.4084 1.4807 0.5371 0.317 Uiso 0.50 1 calc PR B 1
H32C H 0.3159 1.4232 0.4213 0.317 Uiso 0.50 1 calc PR B 1
C28' C -0.136(4) 1.305(3) 0.620(2) 0.211(11) Uani 0.35 1 d PDU B 2
H28C H -0.0588 1.2787 0.6539 0.253 Uiso 0.35 1 calc PR B 2
H28D H -0.1481 1.3785 0.6718 0.253 Uiso 0.35 1 calc PR B 2
C29' C -0.064(4) 1.325(4) 0.527(3) 0.213(9) Uani 0.30 1 d PDU B 2
H29C H -0.0619 1.2527 0.4693 0.256 Uiso 0.30 1 calc PR B 2
H29D H -0.1301 1.3641 0.4990 0.256 Uiso 0.30 1 calc PR B 2
C30' C 0.101(3) 1.392(3) 0.561(2) 0.211(8) Uani 0.45 1 d PDU B 2
H30C H 0.1580 1.3584 0.6002 0.253 Uiso 0.45 1 calc PR B 2
H30D H 0.0923 1.4667 0.6126 0.253 Uiso 0.45 1 calc PR B 2
C31' C 0.206(3) 1.410(2) 0.481(2) 0.215(8) Uani 0.40 1 d PDU B 2
H31C H 0.1450 1.4250 0.4283 0.259 Uiso 0.40 1 calc PR B 2
H31D H 0.2896 1.4743 0.5188 0.259 Uiso 0.40 1 calc PR B 2
C32' C 0.276(3) 1.3077(19) 0.428(2) 0.228(9) Uani 0.50 1 d PDU B 2
H32D H 0.3380 1.3178 0.3759 0.342 Uiso 0.50 1 calc PR B 2
H32E H 0.1932 1.2438 0.3931 0.342 Uiso 0.50 1 calc PR B 2
H32F H 0.3412 1.2955 0.4804 0.342 Uiso 0.50 1 calc PR B 2

loop_
_atom_site_aniso_label
_atom_site_aniso_U_11
_atom_site_aniso_U_22
_atom_site_aniso_U_33
_atom_site_aniso_U_23
_atom_site_aniso_U_13
_atom_site_aniso_U_12
S1 0.0635(12) 0.0977(14) 0.0921(13) 0.0328(11) 0.0037(10) 0.0174(10)
S2 0.0967(18) 0.151(2) 0.153(2) 0.0721(19) 0.0145(16) 0.0334(16)
C1' 0.0635(12) 0.0977(14) 0.0921(13) 0.0328(11) 0.0037(10) 0.0174(10)
C2' 0.0967(18) 0.151(2) 0.153(2) 0.0721(19) 0.0145(16) 0.0334(16)
C1 0.059(3) 0.084(3) 0.088(3) 0.024(3) 0.005(3) 0.016(2)
C2 0.097(4) 0.068(3) 0.084(3) 0.021(3) 0.021(3) 0.018(3)
C3 0.075(3) 0.072(3) 0.072(3) 0.017(2) 0.005(2) 0.002(2)
C4 0.070(3) 0.098(3) 0.084(3) 0.033(3) -0.004(2) 0.013(3)
C5 0.077(4) 0.105(4) 0.113(4) 0.044(3) 0.002(3) 0.014(3)
C6 0.071(4) 0.122(4) 0.114(4) 0.048(3) -0.001(3) 0.019(3)
C7 0.074(4) 0.121(4) 0.118(4) 0.055(4) 0.001(3) 0.019(4)
C8 0.092(4) 0.141(5) 0.133(5) 0.050(4) -0.015(4) 0.012(4)
C9 0.114(7) 0.192(8) 0.164(7) 0.098(7) -0.024(5) -0.015(6)
C10 0.069(4) 0.202(8) 0.203(8) 0.123(8) -0.023(5) 0.013(6)
C11 0.136(7) 0.144(6) 0.287(10) 0.060(7) -0.031(7) 0.052(6)
C12 0.103(5) 0.130(6) 0.233(8) 0.038(6) -0.048(5) 0.026(4)
C13 0.134(8) 0.296(13) 0.281(12) 0.164(11) -0.009(7) 0.045(8)
C14 0.133(7) 0.176(8) 0.307(12) 0.106(9) 0.023(7) 0.069(6)
C15 0.173(9) 0.231(11) 0.256(11) 0.095(9) -0.024(7) 0.080(8)
C16 0.146(7) 0.182(8) 0.232(9) 0.070(7) 0.027(6) 0.063(6)
C17 0.184(9) 0.200(9) 0.246(10) 0.075(8) -0.010(7) 0.105(7)
C18 0.249(12) 0.207(10) 0.280(12) 0.015(9) -0.073(9) 0.098(9)
C19 0.090(4) 0.076(3) 0.099(3) 0.019(3) 0.016(3) 0.006(3)
C20 0.095(4) 0.076(3) 0.100(3) 0.010(3) 0.024(3) 0.005(3)
C21 0.081(4) 0.081(4) 0.101(4) 0.021(3) 0.017(3) -0.001(3)
C22 0.087(4) 0.089(4) 0.151(5) 0.025(4) 0.011(3) 0.007(3)
C23 0.112(5) 0.070(4) 0.178(6) 0.002(4) 0.042(5) 0.010(3)
C24 0.125(6) 0.085(4) 0.118(5) -0.006(4) 0.050(4) -0.013(4)
C25 0.160(6) 0.091(4) 0.100(4) 0.012(4) 0.005(4) -0.002(4)
C26 0.145(5) 0.076(4) 0.104(4) 0.017(3) 0.009(4) 0.021(3)
C27 0.168(6) 0.100(4) 0.155(5) -0.020(4) 0.062(5) -0.018(4)
C28 0.143(7) 0.074(5) 0.129(6) -0.012(5) 0.039(6) -0.004(5)
C29 0.131(7) 0.088(5) 0.122(5) 0.010(4) 0.000(5) -0.007(5)
C30 0.147(8) 0.123(7) 0.145(8) 0.024(7) 0.014(7) -0.007(7)
C31 0.171(9) 0.141(8) 0.172(9) 0.037(7) 0.029(8) 0.003(8)
C32 0.189(14) 0.189(13) 0.213(14) 0.048(12) 0.060(12) -0.018(11)
C28' 0.163(17) 0.222(18) 0.216(19) 0.066(16) 0.054(15) -0.015(15)
C29' 0.172(15) 0.224(17) 0.224(18) 0.082(15) 0.050(13) -0.017(13)
C30' 0.183(14) 0.228(16) 0.221(17) 0.104(14) 0.055(12) -0.017(12)
C31' 0.199(14) 0.233(16) 0.228(16) 0.117(15) 0.061(12) -0.009(13)
C32' 0.222(17) 0.243(19) 0.232(18) 0.113(16) 0.074(15) 0.008(16)

loop_
_atom_type_symbol
_atom_type_description
_atom_type_scat_dispersion_real
_atom_type_scat_dispersion_imag
_atom_type_scat_source
C C 0.0033 0.0016 'International Tables Vol C Tables 4.2.6.8 and 6.1.1.4'
H H 0.0000 0.0000 'International Tables Vol C Tables 4.2.6.8 and 6.1.1.4'
S S 0.1246 0.1234 'International Tables Vol C Tables 4.2.6.8 and 6.1.1.4'

loop_
_geom_angle_atom_site_label_1
_geom_angle_atom_site_label_2
_geom_angle_atom_site_label_3
_geom_angle
_geom_angle_site_symmetry_1
_geom_angle_site_symmetry_3
C4 S1 C3 90.9(2) . .
C1 S2 C4 91.5(3) . 2_465
C3 C1 C2 120.9(4) 2_465 .
C3 C1 S2 119.3(4) 2_465 .
C2 C1 S2 119.8(4) . .
C1 C2 C3 117.1(4) . .
C1 C2 C19 122.7(5) . .
C3 C2 C19 120.2(5) . .
C1 C3 C2 122.0(4) 2_465 .
C1 C3 S1 115.9(4) 2_465 .
C2 C3 S1 122.1(4) . .
C5 C4 C2' 117.5(4) . 2_465
C5 C4 S2 117.5(4) . 2_465
C2' C4 S2 0.0(4) 2_465 2_465
C5 C4 S1 120.0(3) . .
C2' C4 S1 122.5(3) 2_465 .
S2 C4 S1 122.5(3) 2_465 .
C6 C5 C4 178.0(5) . .
C5 C6 C7 178.1(6) . .
C12 C7 C8 117.7(6) . .
C12 C7 C6 121.5(6) . .
C8 C7 C6 120.8(6) . .
C9 C8 C7 120.3(7) . .
C9 C8 H8 119.9 . .
C7 C8 H8 119.9 . .
C10 C9 C8 123.2(8) . .
C10 C9 H9 118.4 . .
C8 C9 H9 118.4 . .
C9 C10 C11 117.8(8) . .
C9 C10 C13 116.4(10) . .
C11 C10 C13 125.8(10) . .
C10 C11 C12 120.4(8) . .
C10 C11 H11 119.8 . .
C12 C11 H11 119.8 . .
C7 C12 C11 120.3(7) . .
C7 C12 H12 119.8 . .
C11 C12 H12 119.8 . .
C14 C13 C10 117.6(10) . .
C14 C13 H13A 107.9 . .
C10 C13 H13A 107.9 . .
C14 C13 H13B 107.9 . .
C10 C13 H13B 107.9 . .
H13A C13 H13B 107.2 . .
C13 C14 C15 111.9(9) . .
C13 C14 H14A 109.2 . .
C15 C14 H14A 109.2 . .
C13 C14 H14B 109.2 . .
C15 C14 H14B 109.2 . .
H14A C14 H14B 107.9 . .
C16 C15 C14 112.3(8) . .
C16 C15 H15A 109.1 . .
C14 C15 H15A 109.1 . .
C16 C15 H15B 109.1 . .
C14 C15 H15B 109.1 . .
H15A C15 H15B 107.9 . .
C15 C16 C17 117.2(9) . .
C15 C16 H16A 108.0 . .
C17 C16 H16A 108.0 . .
C15 C16 H16B 108.0 . .
C17 C16 H16B 108.0 . .
H16A C16 H16B 107.2 . .
C18 C17 C16 115.8(9) . .
C18 C17 H17A 108.3 . .
C16 C17 H17A 108.3 . .
C18 C17 H17B 108.3 . .
C16 C17 H17B 108.3 . .
H17A C17 H17B 107.4 . .
C17 C18 H18A 109.5 . .
C17 C18 H18B 109.5 . .
H18A C18 H18B 109.5 . .
C17 C18 H18C 109.5 . .
H18A C18 H18C 109.5 . .
H18B C18 H18C 109.5 . .
C20 C19 C2 178.9(6) . .
C19 C20 C21 178.1(5) . .
C22 C21 C26 116.7(5) . .
C22 C21 C20 122.0(6) . .
C26 C21 C20 121.2(5) . .
C23 C22 C21 121.0(6) . .
C23 C22 H22 119.5 . .
C21 C22 H22 119.5 . .
C24 C23 C22 122.4(7) . .
C24 C23 H23 118.8 . .
C22 C23 H23 118.8 . .
C23 C24 C25 116.5(6) . .
C23 C24 C27 120.2(8) . .
C25 C24 C27 123.3(8) . .
C24 C25 C26 122.9(7) . .
C24 C25 H25 118.6 . .
C26 C25 H25 118.6 . .
C25 C26 C21 120.4(6) . .
C25 C26 H26 119.8 . .
C21 C26 H26 119.8 . .
C28' C27 C28 26.8(18) . .
C28' C27 C24 120.2(16) . .
C28 C27 C24 113.6(6) . .
C28' C27 H27A 123.4 . .
C28 C27 H27A 108.8 . .
C24 C27 H27A 108.8 . .
C28' C27 H27B 82.5 . .
C28 C27 H27B 108.8 . .
C24 C27 H27B 108.8 . .
H27A C27 H27B 107.7 . .
C28' C27 H27C 91.4 . .
C28 C27 H27C 117.8 . .
C24 C27 H27C 103.6 . .
H27A C27 H27C 103.4 . .
H27B C27 H27C 8.9 . .
C28' C27 H27D 124.4 . .
C28 C27 H27D 108.6 . .
C24 C27 H27D 106.5 . .
H27A C27 H27D 3.0 . .
H27B C27 H27D 110.4 . .
H27C C27 H27D 105.9 . .
C29 C28 C27 117.3(10) . .
C29 C28 H28A 108.0 . .
C27 C28 H28A 108.0 . .
C29 C28 H28B 108.0 . .
C27 C28 H28B 108.0 . .
H28A C28 H28B 107.2 . .
C28 C29 C30 117.4(12) . .
C28 C29 H29A 107.9 . .
C30 C29 H29A 107.9 . .
C28 C29 H29B 107.9 . .
C30 C29 H29B 107.9 . .
H29A C29 H29B 107.2 . .
C29 C30 C31 105.6(13) . .
C29 C30 H30A 110.6 . .
C31 C30 H30A 110.6 . .
C29 C30 H30B 110.6 . .
C31 C30 H30B 110.6 . .
H30A C30 H30B 108.8 . .
C32 C31 C30 110.1(15) . .
C32 C31 H31A 109.6 . .
C30 C31 H31A 109.6 . .
C32 C31 H31B 109.6 . .
C30 C31 H31B 109.6 . .
H31A C31 H31B 108.2 . .
C27 C28' C29' 121(3) . .
C27 C28' H28C 107.0 . .
C29' C28' H28C 107.0 . .
C27 C28' H28D 107.0 . .
C29' C28' H28D 107.0 . .
H28C C28' H28D 106.7 . .
C30' C29' C28' 112(3) . .
C30' C29' H29C 109.2 . .
C28' C29' H29C 109.2 . .
C30' C29' H29D 109.2 . .
C28' C29' H29D 109.2 . .
H29C C29' H29D 107.9 . .
C29' C30' C31' 123(3) . .
C29' C30' H30C 106.7 . .
C31' C30' H30C 106.7 . .
C29' C30' H30D 106.7 . .
C31' C30' H30D 106.7 . .
H30C C30' H30D 106.6 . .
C32' C31' C30' 110(2) . .
C32' C31' H31C 109.7 . .
C30' C31' H31C 109.7 . .
C32' C31' H31D 109.7 . .
C30' C31' H31D 109.7 . .
H31C C31' H31D 108.2 . .
C31' C32' H32D 109.5 . .
C31' C32' H32E 109.5 . .
H32D C32' H32E 109.5 . .
C31' C32' H32F 109.5 . .
H32D C32' H32F 109.5 . .
H32E C32' H32F 109.5 . .

loop_
_geom_bond_atom_site_label_1
_geom_bond_atom_site_label_2
_geom_bond_distance
_geom_bond_site_symmetry_2
S1 C4 1.682(5) .
S1 C3 1.687(5) .
S2 C1 1.636(5) .
S2 C4 1.658(5) 2_465
C1 C3 1.391(6) 2_465
C1 C2 1.402(6) .
C2 C3 1.412(6) .
C2 C19 1.433(7) .
C3 C1 1.391(6) 2_465
C4 C5 1.439(7) .
C4 C2' 1.658(5) 2_465
C4 S2 1.658(5) 2_465
C5 C6 1.190(7) .
C6 C7 1.416(7) .
C7 C12 1.335(8) .
C7 C8 1.378(7) .
C8 C9 1.351(10) .
C8 H8 0.9300 .
C9 C10 1.307(10) .
C9 H9 0.9300 .
C10 C11 1.359(10) .
C10 C13 1.521(11) .
C11 C12 1.401(9) .
C11 H11 0.9300 .
C12 H12 0.9300 .
C13 C14 1.362(10) .
C13 H13A 0.9700 .
C13 H13B 0.9700 .
C14 C15 1.583(11) .
C14 H14A 0.9700 .
C14 H14B 0.9700 .
C15 C16 1.395(10) .
C15 H15A 0.9700 .
C15 H15B 0.9700 .
C16 C17 1.524(11) .
C16 H16A 0.9700 .
C16 H16B 0.9700 .
C17 C18 1.353(10) .
C17 H17A 0.9700 .
C17 H17B 0.9700 .
C18 H18A 0.9600 .
C18 H18B 0.9600 .
C18 H18C 0.9600 .
C19 C20 1.190(6) .
C20 C21 1.426(7) .
C21 C22 1.373(7) .
C21 C26 1.378(7) .
C22 C23 1.372(7) .
C22 H22 0.9300 .
C23 C24 1.345(9) .
C23 H23 0.9300 .
C24 C25 1.359(9) .
C24 C27 1.511(8) .
C25 C26 1.365(7) .
C25 H25 0.9300 .
C26 H26 0.9300 .
C27 C28' 1.33(3) .
C27 C28 1.509(12) .
C27 H27A 0.9700 .
C27 H27B 0.9700 .
C27 H27C 0.9604 .
C27 H27D 0.9591 .
C28 C29 1.506(13) .
C28 H28A 0.9700 .
C28 H28B 0.9700 .
C29 C30 1.510(15) .
C29 H29A 0.9700 .
C29 H29B 0.9700 .
C30 C31 1.556(17) .
C30 H30A 0.9700 .
C30 H30B 0.9700 .
C31 C32 1.467(15) .
C31 H31A 0.9700 .
C31 H31B 0.9700 .
C32 H32A 0.9600 .
C32 H32B 0.9600 .
C32 H32C 0.9600 .
C28' C29' 1.550(19) .
C28' H28C 0.9700 .
C28' H28D 0.9700 .
C29' C30' 1.513(19) .
C29' H29C 0.9700 .
C29' H29D 0.9700 .
C30' C31' 1.535(18) .
C30' H30C 0.9700 .
C30' H30D 0.9700 .
C31' C32' 1.488(18) .
C31' H31C 0.9700 .
C31' H31D 0.9700 .
C32' H32D 0.9600 .
C32' H32E 0.9600 .
C32' H32F 0.9600 .

loop_
_geom_torsion_atom_site_label_1
_geom_torsion_atom_site_label_2
_geom_torsion_atom_site_label_3
_geom_torsion_atom_site_label_4
_geom_torsion
_geom_torsion_site_symmetry_1
_geom_torsion_site_symmetry_4
C4 S2 C1 C3 -1.9(4) 2_465 2_465
C4 S2 C1 C2 179.1(4) 2_465 .
C3 C1 C2 C3 0.9(7) 2_465 .
S2 C1 C2 C3 179.9(3) . .
C3 C1 C2 C19 -179.5(4) 2_465 .
S2 C1 C2 C19 -0.4(6) . .
C1 C2 C3 C1 -0.9(7) . 2_465
C19 C2 C3 C1 179.4(4) . 2_465
C1 C2 C3 S1 -179.9(3) . .
C19 C2 C3 S1 0.5(6) . .
C4 S1 C3 C1 -0.5(4) . 2_465
C4 S1 C3 C2 178.5(4) . .
C3 S1 C4 C5 -179.3(4) . .
C3 S1 C4 C2' 2.0(3) . 2_465
C3 S1 C4 S2 2.0(3) . 2_465
C2' C4 C5 C6 -47(17) 2_465 .
S2 C4 C5 C6 -47(17) 2_465 .
S1 C4 C5 C6 135(17) . .
C4 C5 C6 C7 79(27) . .
C5 C6 C7 C12 -42(19) . .
C5 C6 C7 C8 138(18) . .
C12 C7 C8 C9 0.3(10) . .
C6 C7 C8 C9 -179.8(6) . .
C7 C8 C9 C10 -3.8(12) . .
C8 C9 C10 C11 6.4(14) . .
C8 C9 C10 C13 -175.7(7) . .
C9 C10 C11 C12 -5.5(14) . .
C13 C10 C11 C12 176.8(9) . .
C8 C7 C12 C11 0.4(11) . .
C6 C7 C12 C11 -179.5(7) . .
C10 C11 C12 C7 2.2(14) . .
C9 C10 C13 C14 -174.5(10) . .
C11 C10 C13 C14 3.3(15) . .
C10 C13 C14 C15 -176.0(7) . .
C13 C14 C15 C16 173.2(10) . .
C14 C15 C16 C17 178.8(8) . .
C15 C16 C17 C18 177.8(11) . .
C1 C2 C19 C20 -12(29) . .
C3 C2 C19 C20 168(100) . .
C2 C19 C20 C21 96(35) . .
C19 C20 C21 C22 -101(19) . .
C19 C20 C21 C26 77(19) . .
C26 C21 C22 C23 1.8(8) . .
C20 C21 C22 C23 179.5(5) . .
C21 C22 C23 C24 -1.0(9) . .
C22 C23 C24 C25 0.1(9) . .
C22 C23 C24 C27 179.5(5) . .
C23 C24 C25 C26 -0.2(9) . .
C27 C24 C25 C26 -179.5(5) . .
C24 C25 C26 C21 1.1(9) . .
C22 C21 C26 C25 -1.9(8) . .
C20 C21 C26 C25 -179.6(5) . .
C23 C24 C27 C28' -114(2) . .
C25 C24 C27 C28' 66(2) . .
C23 C24 C27 C28 -84.3(10) . .
C25 C24 C27 C28 94.9(10) . .
C28' C27 C28 C29 53(4) . .
C24 C27 C28 C29 -57.1(14) . .
C27 C28 C29 C30 174.7(10) . .
C28 C29 C30 C31 175.4(10) . .
C29 C30 C31 C32 177.2(13) . .
C28 C27 C28' C29' -38(3) . .
C24 C27 C28' C29' 45(5) . .
C27 C28' C29' C30' -172(3) . .
C28' C29' C30' C31' 172(3) . .
C29' C30' C31' C32' -79(5) . .
